data_1535709
loop_
_publ_author_name
'Hwang Seong-Ju'
'Kanatzidis, M.'
'Iyer, R.G.'

_publ_section_title
;
 Quaternary selenostannates Na(2-x) Ga(2-x) Sn(1+x) Se6 and A Ga Sn Se4
 (A= K, Rb, and Cs) through rapid cooling of melts. Kinetics versus
 thermodynamics in the polymorphism of A Ga Sn Se4
;
_journal_name_full 'Journal of Solid State Chemistry'
_journal_page_first 3640
_journal_page_last 3649
_journal_volume 177
_journal_year 2004
_chemical_formula_sum 'Ga0.9445 Rb Se4 Sn1.0555'
_chemical_name_systematic 'Rb (Ga0.9445 Sn1.0555) Se4'
_space_group_IT_number 14
_symmetry_space_group_name_Hall '-P 2ybc'
_symmetry_space_group_name_H-M 'P 1 21/c 1'
_cell_angle_alpha 90
_cell_angle_beta 95.929
_cell_angle_gamma 90
_cell_formula_units_Z 8
_cell_length_a 7.5556
_cell_length_b 12.637
_cell_length_c 18.25
_cell_volume 1733.191
_citation_journal_id_ASTM JSSCBI
_cod_data_source_file HwangSeong-Ju_JSSCBI_2004_1599.cif
_cod_data_source_block Ga0.9445Rb1Se4Sn1.0555
_cod_original_formula_sum 'Ga0.9445 Rb1 Se4 Sn1.0555'
_cod_database_code 1535709

loop_
_symmetry_equiv_pos_as_xyz
x,y,z
-x,y+1/2,-z+1/2
-x,-y,-z
x,-y-1/2,z-1/2

loop_
_atom_site_label
_atom_site_type_symbol
_atom_site_fract_x
_atom_site_fract_y
_atom_site_fract_z
_atom_site_occupancy
_atom_site_U_iso_or_equiv
Se6 Se-2 0.2506 0.6266 0.44828 1 0.0
Se4 Se-2 0.4781 0.88503 0.56203 1 0.0
Sn1 Sn+4 0.2215 0.81642 0.48312 0.61 0.0
Rb2 Rb+1 0.2694 0.4307 0.1644 1 0.0
Ga2 Ga+3 0.2413 0.70319 0.32063 0.35 0.0
Se7 Se-2 -0.0121 0.62192 0.24573 1 0.0
Se5 Se-2 0.2277 0.63145 0.6541 1 0.0
Rb1 Rb+1 0.2518 0.3923 0.55002 1 0.0
Sn4 Sn+4 0.5154 0.25124 0.34346 0.418 0.0
Se3 Se-2 0.5282 0.6576 0.27592 1 0.0
Ga3 Ga+3 0.0266 0.2489 0.35536 0.567 0.0
Se8 Se-2 0.2159 0.89203 0.35683 1 0.0
Sn3 Sn+4 0.0266 0.2489 0.35536 0.433 0.0
Ga1 Ga+3 0.2215 0.81642 0.48312 0.39 0.0
Sn2 Sn+4 0.2413 0.70319 0.32063 0.65 0.0
Se1 Se-2 0.2718 0.37521 0.35334 1 0.0
Ga4 Ga+3 0.5154 0.25124 0.34346 0.582 0.0
Se2 Se-2 0.0661 1.14593 0.47079 1 0.0
